data_7126789
loop_
_publ_author_name
'He, Ying-Chun'
'Yan, Yan-Mei'
'Tong, Hong-Bo'
'Ren, Zhen-Xing'
'Wang, Jun-Hong'
'Zhang, Yong-Bin'
'Chao, Jian-Bin'
'Wang, Meng-Liang'

_publ_section_title
;
 Benzenebistriazole-strapped calix[4]pyrrole: a neutral anion receptor
 with CH and NH donor groups that exhibits high sulfate binding affinity
 and selectivity in aqueous solutions.
;
_journal_issue 65
_journal_name_full 'Chemical communications (Cambridge, England)'
_journal_page_first 9364
_journal_page_last 9367
_journal_paper_doi 10.1039/d0cc03655b
_journal_volume 56
_journal_year 2020
_chemical_formula_moiety 'O3.539 S, C44 H52 N10, 2(C4 H12 N1), C H4 O, 0.461(O1)'
_chemical_formula_sum 'C53 H80 N12 O5 S'
_chemical_formula_weight 997.35
_space_group_crystal_system monoclinic
_space_group_IT_number 14
_space_group_name_Hall '-P 2ybc'
_space_group_name_H-M_alt 'P 1 21/c 1'
_atom_sites_solution_hydrogens mixed
_atom_sites_solution_primary iterative
_audit_creation_date 2019-12-10
_audit_creation_method
;
Olex2 1.3
(compiled Nov 21 2019 18:26:39 for OlexSys, GUI svn.r6003)
;
_audit_update_record
;
2020-01-12 deposited with the CCDC.	2020-06-29 downloaded from the CCDC.
;
_cell_angle_alpha 90
_cell_angle_beta 99.750(2)
_cell_angle_gamma 90
_cell_formula_units_Z 4
_cell_length_a 14.1432(7)
_cell_length_b 19.0048(9)
_cell_length_c 21.5747(11)
_cell_measurement_reflns_used 7860
_cell_measurement_temperature 190(2)
_cell_measurement_theta_max 26.48
_cell_measurement_theta_min 2.34
_cell_volume 5715.3(5)
_computing_cell_refinement 'SAINT v8.37A (Bruker, 2015)'
_computing_data_reduction 'SAINT v8.37A (Bruker, 2015)'
_computing_molecular_graphics 'Olex2 1.3 (Dolomanov et al., 2009)'
_computing_publication_material 'Olex2 1.3 (Dolomanov et al., 2009)'
_computing_structure_refinement 'XL  (Sheldrick, 2008)'
_computing_structure_solution 'olex2.solve 1.3 (Bourhis et al., 2015)'
_diffrn_ambient_temperature 190
_diffrn_measured_fraction_theta_full 0.998
_diffrn_measured_fraction_theta_max 0.998
_diffrn_measurement_device_type 'Bruker APEX-II CCD'
_diffrn_measurement_method '\f and \w scans'
_diffrn_radiation_type MoK\a
_diffrn_radiation_wavelength 0.71073
_diffrn_reflns_av_R_equivalents 0.0682
_diffrn_reflns_av_unetI/netI 0.0598
_diffrn_reflns_Laue_measured_fraction_full 0.998
_diffrn_reflns_Laue_measured_fraction_max 0.998
_diffrn_reflns_limit_h_max 16
_diffrn_reflns_limit_h_min -15
_diffrn_reflns_limit_k_max 22
_diffrn_reflns_limit_k_min -22
_diffrn_reflns_limit_l_max 25
_diffrn_reflns_limit_l_min -25
_diffrn_reflns_number 42363
_diffrn_reflns_point_group_measured_fraction_full 0.998
_diffrn_reflns_point_group_measured_fraction_max 0.998
_diffrn_reflns_theta_full 25.050
_diffrn_reflns_theta_max 25.050
_diffrn_reflns_theta_min 1.930
_diffrn_source_current 40.0
_diffrn_source_power 2.0
_diffrn_source_voltage 50.0
_diffrn_standards_number 0
_exptl_absorpt_coefficient_mu 0.111
_exptl_absorpt_correction_T_max 0.2616
_exptl_absorpt_correction_T_min 0.2306
_exptl_absorpt_correction_type multi-scan
_exptl_absorpt_process_details
;
SADABS-2016/2 (Bruker,2016/2) was used for absorption correction.
wR2(int) was 0.0987 before and 0.0725 after correction.
The Ratio of minimum to maximum transmission is 0.8815.
The \l/2 correction factor is Not present.
;
_exptl_crystal_colour colorless
_exptl_crystal_density_diffrn 1.159
_exptl_crystal_description block
_exptl_crystal_F_000 2152
_exptl_crystal_size_max 0.3
_exptl_crystal_size_mid 0.2
_exptl_crystal_size_min 0.2
_refine_diff_density_max 0.396
_refine_diff_density_min -1.202
_refine_diff_density_rms 0.082
_refine_ls_extinction_coef 0.0029(10)
_refine_ls_extinction_expression Fc^*^=kFc[1+0.001xFc^2^\l^3^/sin(2\q)]^-1/4^
_refine_ls_extinction_method 'SHELXL-2018/3 (Sheldrick 2018)'
_refine_ls_goodness_of_fit_ref 1.085
_refine_ls_hydrogen_treatment constr
_refine_ls_matrix_type full
_refine_ls_number_parameters 732
_refine_ls_number_reflns 10099
_refine_ls_number_restraints 23
_refine_ls_restrained_S_all 1.086
_refine_ls_R_factor_all 0.1130
_refine_ls_R_factor_gt 0.0835
_refine_ls_shift/su_max 0.001
_refine_ls_shift/su_mean 0.000
_refine_ls_structure_factor_coef Fsqd
_refine_ls_weighting_details 'w=1/[\s^2^(Fo^2^)+(0.1480P)^2^+2.8402P] where P=(Fo^2^+2Fc^2^)/3'
_refine_ls_weighting_scheme calc
_refine_ls_wR_factor_gt 0.2444
_refine_ls_wR_factor_ref 0.2695
_reflns_Friedel_coverage 0.000
_reflns_number_gt 6728
_reflns_number_total 10099
_reflns_threshold_expression 'I > 2\s(I)'
_cod_data_source_file d0cc03655b2.cif
_cod_data_source_block test-14_sqd
_cod_depositor_comments 'Adding full bibliography for 7126788--7126789.cif.'
_cod_database_code 7126789
_shelx_shelxl_version_number 2018/3
_shelx_space_group_comment
;
The symmetry employed for this shelxl refinement is uniquely defined
by the following loop, which should always be used as a source of
symmetry information in preference to the above space-group names.
They are only intended as comments.
;
_shelx_estimated_absorpt_t_max 0.978
_shelx_estimated_absorpt_t_min 0.967
_exptl_absorpt_special_details none
_olex2_refinement_description
;
1. Fixed Uiso
 At 1.2 times of:
  All C(H) groups, All C(H,H) groups, All N(H) groups
 At 1.5 times of:
  All C(H,H,H) groups, All O(H) groups
2. Restrained distances
 N12B-C54B
 1.52 with sigma of 0.02
 C53A-C54A \\sim C53B-C54B
 with sigma of 0.04
 C51A-C54A \\sim C51B-C54B
 with sigma of 0.04
 C51A-C53A \\sim C51B-C53B
 with sigma of 0.04
 C52A-C54A \\sim C52B-C54B
 with sigma of 0.04
 C52A-C53A \\sim C52B-C53B
 with sigma of 0.04
 C52A-C51A \\sim C52B-C51B
 with sigma of 0.04
 N12A-C54A \\sim N12B-C54B
 with sigma of 0.04
 N12A-C53A \\sim N12B-C53B
 with sigma of 0.04
 N12A-C52A \\sim N12B-C52B
 with sigma of 0.04
 N12A-C51A \\sim N12B-C51B
 with sigma of 0.02
3. Uiso/Uaniso restraints and constraints
Uanis(O2A) \\sim Ueq, Uanis(C53A) \\sim Ueq: with sigma of 0.01 and sigma for
terminal atoms of 0.02
4. Others
 Sof(N12B)=Sof(C51B)=Sof(H51D)=Sof(H51E)=Sof(H51F)=Sof(C52B)=Sof(H52D)=
 Sof(H52E)=Sof(H52F)=Sof(C53B)=Sof(H53D)=Sof(H53E)=Sof(H53F)=Sof(C54B)=
 Sof(H54D)=Sof(H54E)=Sof(H54F)=1-FVAR(1)
 Sof(N12A)=Sof(C51A)=Sof(H51A)=Sof(H51B)=Sof(H51C)=Sof(C52A)=Sof(H52A)=
 Sof(H52B)=Sof(H52C)=Sof(C53A)=Sof(H53A)=Sof(H53B)=Sof(H53C)=Sof(C54A)=
 Sof(H54A)=Sof(H54B)=Sof(H54C)=FVAR(1)
 Sof(O2A)=Sof(O4A)=Sof(O3A)=1-FVAR(2)
 Sof(O3)=Sof(O4)=Sof(O2)=FVAR(2)
5.a Riding coordinates:
 C54B(H54D,H54E,H54F,H1), N2(H2), N3(H3), N4(H4), O5(H5)
5.b Secondary CH2 refined with riding coordinates:
 C28(H28A,H28B), C29(H29A,H29B), C30(H30A,H30B), C31(H31A,H31B), C42(H42A,
 H42B), C43(H43A,H43B), C44(H44A,H44B), C45(H45A,H45B)
5.c Me refined with riding coordinates:
 C53B(H53D,H53E,H53F)
5.d Aromatic/amide H refined with riding coordinates:
 C2(H2A), C3(H3A), C8(H8), C9(H9), C15(H15), C16(H16), C22(H22), C23(H23),
 C32(H32), C35(H35), C37(H37), C38(H38), C39(H39), C41(H41)
5.e Idealised Me refined as rotating group:
 C51A(H51A,H51B,H51C), C52A(H52A,H52B,H52C), C53A(H53A,H53B,H53C), C54A(H54A,
 H54B,H54C), C51B(H51D,H51E,H51F), C52B(H52D,H52E,H52F), C6(H6A,H6B,H6C),
 C12(H12A,H12B,H12C), C13(H13A,H13B,H13C), C20(H20A,H20B,H20C), C26(H26A,H26B,
 H26C), C27(H27A,H27B,H27C), C46(H46A,H46B,H46C), C47(H47A,H47B,H47C), C48(H48A,
 H48B,H48C), C49(H49A,H49B,H49C), C50(H50A,H50B,H50C)
;
_platon_squeeze_void_probe_radius 1.20
_olex2_submission_special_instructions 'No special instructions were received'

loop_
_space_group_symop_operation_xyz
'x, y, z'
'-x, y+1/2, -z+1/2'
'-x, -y, -z'
'x, -y-1/2, z-1/2'

loop_
_atom_site_label
_atom_site_type_symbol
_atom_site_fract_x
_atom_site_fract_y
_atom_site_fract_z
_atom_site_U_iso_or_equiv
_atom_site_adp_type
_atom_site_occupancy
_atom_site_site_symmetry_order
_atom_site_calc_flag
_atom_site_refinement_flags_posn
_atom_site_refinement_flags_adp
_atom_site_refinement_flags_occupancy
_atom_site_disorder_assembly
_atom_site_disorder_group
S1 S 0.73199(6) 0.58516(4) 0.24868(4) 0.0402(3) Uani 1 1 d . . . A 1
O1 O 0.65331(19) 0.63655(13) 0.25126(12) 0.0539(7) Uani 1 1 d . . . A 1
O3 O 0.8162(3) 0.6233(2) 0.2431(3) 0.088(2) Uani 0.846(10) 1 d . . P A 1
O4 O 0.7465(3) 0.5425(3) 0.3042(2) 0.087(2) Uani 0.846(10) 1 d . . P A 1
N1 N 0.4488(2) 0.61087(16) 0.25988(14) 0.0466(7) Uani 1 1 d . . . B 1
O2 O 0.7020(3) 0.5394(3) 0.1959(2) 0.092(2) Uani 0.846(10) 1 d . . P A 1
N12A N 0.9859(11) 0.9477(12) 0.2540(8) 0.061(5) Uani 0.420(17) 1 d D . P C 1
C51A C 1.0851(10) 0.9518(13) 0.2650(17) 0.167(15) Uani 0.420(17) 1 d D . P C 1
H51A H 1.104334 0.999518 0.259260 0.250 Uiso 0.420(17) 1 calc R U P C 1
H51B H 1.110333 0.921765 0.235975 0.250 Uiso 0.420(17) 1 calc R U P C 1
H51C H 1.109278 0.937137 0.307244 0.250 Uiso 0.420(17) 1 calc R U P C 1
C52A C 0.9368(15) 1.0082(9) 0.2698(16) 0.161(14) Uani 0.420(17) 1 d D . P C 1
H52A H 0.868960 1.001286 0.257758 0.242 Uiso 0.420(17) 1 calc R U P C 1
H52B H 0.956357 1.048250 0.247964 0.242 Uiso 0.420(17) 1 calc R U P C 1
H52C H 0.951839 1.016096 0.314313 0.242 Uiso 0.420(17) 1 calc R U P C 1
C53A C 0.955(2) 0.9458(18) 0.1861(10) 0.191(13) Uani 0.420(17) 1 d D U P C 1
H53A H 0.889071 0.931053 0.176799 0.287 Uiso 0.420(17) 1 calc R U P C 1
H53B H 0.994110 0.913262 0.167752 0.287 Uiso 0.420(17) 1 calc R U P C 1
H53C H 0.960961 0.991891 0.168951 0.287 Uiso 0.420(17) 1 calc R U P C 1
C54A C 0.9492(11) 0.8854(7) 0.2747(10) 0.082(5) Uani 0.420(17) 1 d D . P C 1
H54A H 0.897185 0.869038 0.243576 0.124 Uiso 0.420(17) 1 calc R U P C 1
H54B H 0.926386 0.893895 0.313485 0.124 Uiso 0.420(17) 1 calc R U P C 1
H54C H 0.998806 0.850351 0.281283 0.124 Uiso 0.420(17) 1 calc R U P C 1
N12B N 0.9809(8) 0.9546(8) 0.2329(7) 0.062(3) Uani 0.580(17) 1 d D . P C 2
C51B C 1.0594(10) 0.9539(10) 0.1998(10) 0.153(7) Uani 0.580(17) 1 d D . P C 2
H51D H 1.037647 0.938940 0.157305 0.230 Uiso 0.580(17) 1 calc R U P C 2
H51E H 1.107555 0.922031 0.220002 0.230 Uiso 0.580(17) 1 calc R U P C 2
H51F H 1.085994 1.000403 0.199724 0.230 Uiso 0.580(17) 1 calc R U P C 2
C52B C 0.9079(12) 1.0036(8) 0.2040(9) 0.132(6) Uani 0.580(17) 1 d D . P C 2
H52D H 0.937947 1.046098 0.193061 0.198 Uiso 0.580(17) 1 calc R U P C 2
H52E H 0.865474 1.014305 0.233006 0.198 Uiso 0.580(17) 1 calc R U P C 2
H52F H 0.872078 0.982825 0.166712 0.198 Uiso 0.580(17) 1 calc R U P C 2
C53B C 0.9358(9) 0.8887(6) 0.2237(11) 0.121(7) Uani 0.580(17) 1 d D . P C 2
H53D H 0.882097 0.887274 0.245562 0.182 Uiso 0.580(17) 1 calc R U P C 2
H53E H 0.913849 0.881328 0.179578 0.182 Uiso 0.580(17) 1 calc R U P C 2
H53F H 0.980611 0.852397 0.239619 0.182 Uiso 0.580(17) 1 calc R U P C 2
C54B C 1.014(2) 0.9638(18) 0.3001(8) 0.32(3) Uani 0.580(17) 1 d D . P C 2
H54D H 0.954801 0.989187 0.314773 0.486 Uiso 0.580(17) 1 d R U P C 2
H54E H 1.061591 0.998077 0.305223 0.486 Uiso 0.580(17) 1 d R U P C 2
H54F H 1.022531 0.923457 0.318823 0.486 Uiso 0.580(17) 1 d R U P C 2
H1 H 0.516181 0.611957 0.255973 0.389 Uiso 1 1 d R U . . .
N2 N 0.6067(2) 0.70243(15) 0.36357(13) 0.0426(7) Uani 1 1 d . . . . .
H2 H 0.627406 0.677705 0.334107 0.051 Uiso 1 1 d R U . . .
N3 N 0.6856(2) 0.78921(15) 0.24758(13) 0.0452(7) Uani 1 1 d . . . . .
H3 H 0.686691 0.745411 0.247580 0.054 Uiso 1 1 d R U . . .
N4 N 0.5233(2) 0.70018(16) 0.14263(14) 0.0487(8) Uani 1 1 d . . . . .
H4 H 0.562140 0.673047 0.163174 0.058 Uiso 1 1 d R U . . .
N5 N 0.8534(2) 0.53976(19) 0.49099(16) 0.0583(9) Uani 1 1 d . . . . .
N6 N 0.9027(3) 0.5623(3) 0.54567(18) 0.0849(13) Uani 1 1 d . . . . .
N7 N 0.9689(3) 0.6065(3) 0.53321(18) 0.0827(12) Uani 1 1 d . . . . .
N8 N 1.0277(2) 0.7193(2) 0.18322(17) 0.0622(9) Uani 1 1 d . . . . .
N9 N 1.1071(3) 0.7588(2) 0.1965(2) 0.0730(11) Uani 1 1 d . . . . .
N10 N 1.1329(3) 0.7571(2) 0.2574(2) 0.0705(11) Uani 1 1 d . . . . .
C1 C 0.3722(3) 0.6122(2) 0.21025(18) 0.0489(9) Uani 1 1 d . . . . .
C2 C 0.2900(3) 0.6120(2) 0.2366(2) 0.0637(11) Uani 1 1 d . . . . .
H2A H 0.227508 0.612367 0.214577 0.076 Uiso 1 1 calc R U . . .
C3 C 0.3167(3) 0.6110(2) 0.3019(2) 0.0626(11) Uani 1 1 d . . . . .
H3A H 0.275050 0.610792 0.330972 0.075 Uiso 1 1 calc R U . . .
C4 C 0.4148(3) 0.61049(19) 0.31578(18) 0.0480(9) Uani 1 1 d . . . . .
C5 C 0.4816(3) 0.61090(19) 0.37840(17) 0.0453(8) Uani 1 1 d . . . . .
C6 C 0.4202(3) 0.5959(2) 0.4293(2) 0.0595(11) Uani 1 1 d . . . . .
H6A H 0.372602 0.632081 0.428500 0.089 Uiso 1 1 calc R U . . .
H6B H 0.460538 0.595236 0.469864 0.089 Uiso 1 1 calc R U . . .
H6C H 0.389161 0.551125 0.421400 0.089 Uiso 1 1 calc R U . . .
C7 C 0.5294(3) 0.68170(19) 0.39088(16) 0.0444(8) Uani 1 1 d . . . . .
C8 C 0.5113(3) 0.7354(2) 0.42888(18) 0.0559(10) Uani 1 1 d . . . . .
H8 H 0.462593 0.736825 0.452918 0.067 Uiso 1 1 calc R U . . .
C9 C 0.5803(3) 0.7891(2) 0.42518(18) 0.0556(10) Uani 1 1 d . . . . .
H9 H 0.585118 0.831414 0.447107 0.067 Uiso 1 1 calc R U . . .
C10 C 0.6380(3) 0.76811(18) 0.38422(16) 0.0439(8) Uani 1 1 d . . . . .
C11 C 0.7249(3) 0.80304(18) 0.36541(17) 0.0456(9) Uani 1 1 d . . . . .
C12 C 0.8088(3) 0.7509(2) 0.3714(2) 0.0608(11) Uani 1 1 d . . . . .
H12A H 0.791758 0.712293 0.342954 0.091 Uiso 1 1 calc R U . . .
H12B H 0.822687 0.733482 0.413709 0.091 Uiso 1 1 calc R U . . .
H12C H 0.864338 0.774240 0.361179 0.091 Uiso 1 1 calc R U . . .
C13 C 0.7555(3) 0.8648(2) 0.4105(2) 0.0660(12) Uani 1 1 d . . . . .
H13A H 0.810857 0.887395 0.399128 0.099 Uiso 1 1 calc R U . . .
H13B H 0.770933 0.847480 0.452819 0.099 Uiso 1 1 calc R U . . .
H13C H 0.703941 0.898111 0.407733 0.099 Uiso 1 1 calc R U . . .
C14 C 0.7043(2) 0.83200(18) 0.29949(16) 0.0412(8) Uani 1 1 d . . . . .
C15 C 0.7010(2) 0.89970(19) 0.27752(19) 0.0472(9) Uani 1 1 d . . . . .
H15 H 0.711219 0.940123 0.302043 0.057 Uiso 1 1 calc R U . . .
C16 C 0.6797(3) 0.8976(2) 0.21190(19) 0.0513(9) Uani 1 1 d . . . . .
H16 H 0.673122 0.936350 0.185230 0.062 Uiso 1 1 calc R U . . .
C17 C 0.6703(3) 0.82871(19) 0.19361(16) 0.0446(8) Uani 1 1 d . . . . .
C18 C 0.6428(3) 0.7963(2) 0.12891(17) 0.0506(9) Uani 1 1 d . . . . .
C20 C 0.6426(3) 0.8547(2) 0.0802(2) 0.0669(12) Uani 1 1 d . . . . .
H20A H 0.633133 0.834559 0.038841 0.100 Uiso 1 1 calc R U . . .
H20B H 0.702882 0.879074 0.087955 0.100 Uiso 1 1 calc R U . . .
H20C H 0.591601 0.887170 0.083343 0.100 Uiso 1 1 calc R U . . .
C21 C 0.5431(3) 0.7658(2) 0.12079(16) 0.0473(9) Uani 1 1 d . . . . .
C22 C 0.4566(3) 0.7912(2) 0.09085(18) 0.0561(10) Uani 1 1 d . . . . .
H22 H 0.446539 0.834922 0.071481 0.067 Uiso 1 1 calc R U . . .
C23 C 0.3852(3) 0.7400(2) 0.09430(18) 0.0568(10) Uani 1 1 d . . . . .
H23 H 0.320401 0.744110 0.077364 0.068 Uiso 1 1 calc R U . . .
C24 C 0.4276(3) 0.6837(2) 0.12671(17) 0.0493(9) Uani 1 1 d . . . . .
C25 C 0.3861(3) 0.6142(2) 0.14318(19) 0.0542(10) Uani 1 1 d . . . . .
C26 C 0.4518(3) 0.5534(2) 0.1299(2) 0.0672(12) Uani 1 1 d . . . . .
H26A H 0.514353 0.559556 0.154638 0.101 Uiso 1 1 calc R U . . .
H26B H 0.456735 0.553155 0.086094 0.101 Uiso 1 1 calc R U . . .
H26C H 0.425166 0.509504 0.140774 0.101 Uiso 1 1 calc R U . . .
C27 C 0.2866(3) 0.6049(3) 0.1009(2) 0.0749(14) Uani 1 1 d . . . . .
H27A H 0.259407 0.560672 0.110081 0.112 Uiso 1 1 calc R U . . .
H27B H 0.294095 0.605919 0.057461 0.112 Uiso 1 1 calc R U . . .
H27C H 0.244914 0.642471 0.108865 0.112 Uiso 1 1 calc R U . . .
C28 C 0.5574(3) 0.55121(19) 0.37958(17) 0.0477(9) Uani 1 1 d . . . . .
H28A H 0.523985 0.506459 0.374994 0.057 Uiso 1 1 calc R U . . .
H28B H 0.588958 0.556956 0.343325 0.057 Uiso 1 1 calc R U . . .
C29 C 0.6339(3) 0.5478(2) 0.43799(17) 0.0517(9) Uani 1 1 d . . . . .
H29A H 0.670863 0.591062 0.441476 0.062 Uiso 1 1 calc R U . . .
H29B H 0.603131 0.544244 0.474794 0.062 Uiso 1 1 calc R U . . .
C30 C 0.7006(3) 0.4862(2) 0.43678(19) 0.0551(10) Uani 1 1 d . . . . .
H30A H 0.726716 0.487811 0.398017 0.066 Uiso 1 1 calc R U . . .
H30B H 0.663916 0.443037 0.436483 0.066 Uiso 1 1 calc R U . . .
C31 C 0.7835(3) 0.4838(2) 0.4920(2) 0.0672(12) Uani 1 1 d . . . . .
H31A H 0.757817 0.486942 0.530816 0.081 Uiso 1 1 calc R U . . .
H31B H 0.815788 0.438813 0.491746 0.081 Uiso 1 1 calc R U . . .
C32 C 0.8872(3) 0.5694(2) 0.44364(19) 0.0570(10) Uani 1 1 d . . . . .
H32 H 0.865199 0.562573 0.400939 0.068 Uiso 1 1 calc R U . . .
C33 C 0.9615(3) 0.6123(2) 0.47044(19) 0.0572(10) Uani 1 1 d . . . . .
C34 C 1.0274(3) 0.6567(2) 0.4420(2) 0.0557(10) Uani 1 1 d . . . . .
C35 C 1.0176(3) 0.6651(2) 0.37786(19) 0.0526(10) Uani 1 1 d . . . . .
H35 H 0.967646 0.642559 0.351827 0.063 Uiso 1 1 calc R U . . .
C36 C 1.0812(3) 0.7069(2) 0.3511(2) 0.0615(11) Uani 1 1 d . . . . .
C37 C 1.1552(4) 0.7393(3) 0.3905(3) 0.0989(19) Uani 1 1 d . . . . .
H37 H 1.198728 0.766916 0.373508 0.119 Uiso 1 1 calc R U . . .
C38 C 1.1655(5) 0.7315(4) 0.4538(3) 0.112(2) Uani 1 1 d . . . . .
H38 H 1.216010 0.753644 0.479814 0.135 Uiso 1 1 calc R U . . .
C39 C 1.1017(4) 0.6911(3) 0.4797(2) 0.0800(14) Uani 1 1 d . . . . .
H39 H 1.108643 0.686805 0.523162 0.096 Uiso 1 1 calc R U . . .
C40 C 1.0706(3) 0.7170(2) 0.2833(2) 0.0573(10) Uani 1 1 d . . . . .
C41 C 1.0029(3) 0.6929(2) 0.2351(2) 0.0594(11) Uani 1 1 d . . . . .
H41 H 0.950703 0.664097 0.238095 0.071 Uiso 1 1 calc R U . . .
C42 C 0.9851(3) 0.7096(3) 0.1167(2) 0.0807(15) Uani 1 1 d . . . . .
H42A H 1.016506 0.670449 0.099687 0.097 Uiso 1 1 calc R U . . .
H42B H 0.996399 0.751482 0.093379 0.097 Uiso 1 1 calc R U . . .
C43 C 0.8795(3) 0.6957(3) 0.1077(2) 0.0678(12) Uani 1 1 d . . . . .
H43A H 0.868550 0.654917 0.132613 0.081 Uiso 1 1 calc R U . . .
H43B H 0.857286 0.683999 0.063883 0.081 Uiso 1 1 calc R U . . .
C44 C 0.8191(3) 0.7573(3) 0.1258(2) 0.0660(12) Uani 1 1 d . . . . .
H44A H 0.841591 0.770136 0.169304 0.079 Uiso 1 1 calc R U . . .
H44B H 0.827034 0.797717 0.099751 0.079 Uiso 1 1 calc R U . . .
C45 C 0.7133(3) 0.7376(2) 0.11731(19) 0.0551(10) Uani 1 1 d . . . . .
H45A H 0.706558 0.698863 0.145543 0.066 Uiso 1 1 calc R U . . .
H45B H 0.693998 0.720359 0.074722 0.066 Uiso 1 1 calc R U . . .
O5 O 0.7710(7) 0.5121(4) 0.0932(4) 0.204(3) Uani 1 1 d . . . . .
H5 H 0.752899 0.496201 0.124598 0.306 Uiso 1 1 d R U . . .
C46 C 0.6912(14) 0.5211(8) 0.0458(5) 0.267(9) Uani 1 1 d . . . . .
H46A H 0.646609 0.483318 0.047545 0.400 Uiso 1 1 calc R U . . .
H46B H 0.711496 0.520966 0.005529 0.400 Uiso 1 1 calc R U . . .
H46C H 0.660690 0.565102 0.051762 0.400 Uiso 1 1 calc R U . . .
C47 C 0.3378(4) 0.8695(3) 0.3195(3) 0.0939(17) Uani 1 1 d . . . . .
H47A H 0.316537 0.917495 0.319630 0.141 Uiso 1 1 calc R U . . .
H47B H 0.385032 0.860951 0.356228 0.141 Uiso 1 1 calc R U . . .
H47C H 0.284205 0.838591 0.319571 0.141 Uiso 1 1 calc R U . . .
C48 C 0.4598(4) 0.9055(3) 0.2597(3) 0.104(2) Uani 1 1 d . . . . .
H48A H 0.436398 0.953023 0.258528 0.156 Uiso 1 1 calc R U . . .
H48B H 0.486632 0.896268 0.222547 0.156 Uiso 1 1 calc R U . . .
H48C H 0.508391 0.899348 0.296200 0.156 Uiso 1 1 calc R U . . .
C49 C 0.3057(3) 0.8679(3) 0.2068(2) 0.0792(14) Uani 1 1 d . . . . .
H49A H 0.254912 0.834413 0.206823 0.119 Uiso 1 1 calc R U . . .
H49B H 0.333184 0.862045 0.169360 0.119 Uiso 1 1 calc R U . . .
H49C H 0.280385 0.914730 0.207798 0.119 Uiso 1 1 calc R U . . .
C50 C 0.4161(4) 0.7831(3) 0.2621(3) 0.0871(16) Uani 1 1 d . . . . .
H50A H 0.466527 0.776001 0.297382 0.131 Uiso 1 1 calc R U . . .
H50B H 0.440451 0.774818 0.223812 0.131 Uiso 1 1 calc R U . . .
H50C H 0.364551 0.751013 0.264737 0.131 Uiso 1 1 calc R U . . .
N11 N 0.3804(2) 0.85661(16) 0.26269(16) 0.0512(8) Uani 1 1 d . . . . .
O2A O 0.6934(17) 0.5241(9) 0.2512(15) 0.076(9) Uani 0.154(10) 1 d . U P A 2
O4A O 0.801(3) 0.5934(15) 0.3040(13) 0.122(16) Uani 0.154(10) 1 d . . P A 2
O3A O 0.775(3) 0.5924(15) 0.1937(13) 0.112(17) Uani 0.154(10) 1 d . . P A 2

loop_
_atom_site_aniso_label
_atom_site_aniso_U_11
_atom_site_aniso_U_22
_atom_site_aniso_U_33
_atom_site_aniso_U_23
_atom_site_aniso_U_13
_atom_site_aniso_U_12
S1 0.0426(5) 0.0370(5) 0.0416(5) -0.0005(4) 0.0086(4) -0.0005(4)
O1 0.0556(16) 0.0482(15) 0.0578(16) -0.0015(12) 0.0094(12) 0.0100(12)
O3 0.047(2) 0.080(3) 0.144(6) 0.014(3) 0.031(3) -0.0171(19)
O4 0.092(3) 0.102(4) 0.072(3) 0.047(3) 0.032(3) 0.041(3)
N1 0.0500(18) 0.0462(18) 0.0421(17) 0.0004(13) 0.0031(13) -0.0037(14)
O2 0.082(3) 0.099(4) 0.091(4) -0.057(3) 0.001(2) 0.006(3)
N12A 0.080(8) 0.069(8) 0.031(10) 0.017(7) 0.001(6) -0.007(5)
C51A 0.051(9) 0.19(2) 0.26(4) -0.10(3) 0.042(14) -0.057(12)
C52A 0.130(17) 0.071(11) 0.27(4) -0.059(16) 0.01(2) 0.014(10)
C53A 0.22(2) 0.20(2) 0.156(17) -0.014(16) 0.039(15) -0.025(16)
C54A 0.081(9) 0.058(8) 0.113(13) 0.017(9) 0.030(9) -0.002(6)
N12B 0.082(6) 0.062(6) 0.038(8) 0.008(5) -0.003(5) -0.020(4)
C51B 0.071(8) 0.209(18) 0.183(17) 0.030(15) 0.032(10) -0.034(10)
C52B 0.145(13) 0.098(10) 0.149(15) 0.004(9) 0.011(10) 0.015(9)
C53B 0.076(7) 0.076(8) 0.22(2) -0.008(11) 0.048(11) -0.024(6)
C54B 0.43(6) 0.40(5) 0.094(15) -0.01(2) -0.07(3) -0.09(5)
N2 0.0527(18) 0.0387(16) 0.0373(16) -0.0034(12) 0.0099(13) 0.0032(13)
N3 0.0565(18) 0.0334(15) 0.0439(17) 0.0032(13) 0.0037(14) 0.0005(13)
N4 0.0481(18) 0.0498(18) 0.0447(17) 0.0072(14) -0.0026(13) 0.0017(14)
N5 0.060(2) 0.064(2) 0.049(2) 0.0086(16) 0.0061(16) 0.0074(17)
N6 0.085(3) 0.118(4) 0.050(2) 0.002(2) 0.005(2) -0.010(3)
N7 0.082(3) 0.109(3) 0.054(2) -0.004(2) 0.001(2) -0.018(3)
N8 0.053(2) 0.068(2) 0.068(2) 0.0080(18) 0.0156(17) 0.0018(18)
N9 0.055(2) 0.085(3) 0.081(3) 0.015(2) 0.015(2) -0.010(2)
N10 0.051(2) 0.073(3) 0.088(3) 0.016(2) 0.0111(19) -0.0143(18)
C1 0.045(2) 0.047(2) 0.051(2) 0.0024(17) -0.0028(17) -0.0061(16)
C2 0.042(2) 0.073(3) 0.071(3) 0.006(2) -0.0029(19) -0.010(2)
C3 0.047(2) 0.073(3) 0.069(3) 0.012(2) 0.016(2) -0.003(2)
C4 0.048(2) 0.046(2) 0.050(2) 0.0058(17) 0.0087(17) -0.0022(17)
C5 0.048(2) 0.045(2) 0.045(2) 0.0058(16) 0.0128(16) -0.0015(16)
C6 0.060(2) 0.065(3) 0.057(2) 0.004(2) 0.022(2) -0.004(2)
C7 0.050(2) 0.043(2) 0.042(2) 0.0069(15) 0.0125(16) 0.0038(16)
C8 0.071(3) 0.053(2) 0.048(2) -0.0006(18) 0.0214(19) 0.006(2)
C9 0.080(3) 0.040(2) 0.049(2) -0.0046(17) 0.018(2) 0.0036(19)
C10 0.055(2) 0.040(2) 0.0351(18) 0.0001(15) 0.0026(15) 0.0013(16)
C11 0.051(2) 0.0388(19) 0.044(2) -0.0020(15) -0.0003(16) 0.0000(16)
C12 0.051(2) 0.061(3) 0.067(3) 0.005(2) -0.0005(19) 0.0057(19)
C13 0.081(3) 0.057(3) 0.054(3) -0.011(2) -0.005(2) -0.016(2)
C14 0.0356(18) 0.0387(19) 0.049(2) -0.0021(15) 0.0043(15) -0.0022(14)
C15 0.042(2) 0.036(2) 0.063(2) -0.0015(17) 0.0088(17) -0.0051(15)
C16 0.050(2) 0.043(2) 0.062(3) 0.0140(18) 0.0141(18) -0.0026(17)
C17 0.044(2) 0.045(2) 0.045(2) 0.0103(16) 0.0080(16) -0.0010(16)
C18 0.054(2) 0.053(2) 0.044(2) 0.0103(17) 0.0043(17) -0.0015(17)
C20 0.074(3) 0.071(3) 0.055(3) 0.020(2) 0.009(2) -0.007(2)
C21 0.054(2) 0.049(2) 0.0368(19) 0.0061(16) 0.0020(16) -0.0003(17)
C22 0.061(2) 0.059(2) 0.046(2) 0.0131(18) 0.0010(18) 0.009(2)
C23 0.048(2) 0.069(3) 0.049(2) 0.0089(19) -0.0070(17) 0.001(2)
C24 0.047(2) 0.055(2) 0.042(2) -0.0012(17) -0.0041(16) -0.0021(17)
C25 0.053(2) 0.054(2) 0.051(2) -0.0044(18) -0.0034(18) -0.0067(18)
C26 0.082(3) 0.055(3) 0.061(3) -0.013(2) 0.004(2) -0.005(2)
C27 0.064(3) 0.081(3) 0.070(3) 0.002(2) -0.017(2) -0.025(2)
C28 0.057(2) 0.041(2) 0.046(2) 0.0015(16) 0.0101(17) -0.0011(17)
C29 0.065(2) 0.048(2) 0.041(2) 0.0021(17) 0.0076(17) 0.0052(18)
C30 0.068(3) 0.042(2) 0.056(2) 0.0066(17) 0.012(2) 0.0043(18)
C31 0.067(3) 0.063(3) 0.070(3) 0.023(2) 0.006(2) 0.008(2)
C32 0.060(2) 0.061(3) 0.049(2) 0.0063(19) 0.0065(19) 0.007(2)
C33 0.052(2) 0.065(3) 0.053(2) -0.0025(19) 0.0032(18) 0.010(2)
C34 0.050(2) 0.053(2) 0.060(3) -0.0016(19) -0.0004(18) 0.0106(18)
C35 0.044(2) 0.049(2) 0.063(3) -0.0020(18) 0.0021(18) 0.0024(17)
C36 0.052(2) 0.061(3) 0.069(3) 0.002(2) 0.001(2) -0.006(2)
C37 0.085(4) 0.117(5) 0.086(4) 0.010(3) -0.010(3) -0.052(3)
C38 0.096(4) 0.142(6) 0.086(4) 0.008(4) -0.024(3) -0.058(4)
C39 0.078(3) 0.091(4) 0.063(3) 0.000(3) -0.011(2) -0.008(3)
C40 0.047(2) 0.048(2) 0.077(3) 0.006(2) 0.009(2) -0.0025(18)
C41 0.051(2) 0.056(2) 0.072(3) 0.007(2) 0.013(2) -0.0072(19)
C42 0.069(3) 0.108(4) 0.070(3) 0.001(3) 0.024(2) 0.006(3)
C43 0.063(3) 0.084(3) 0.059(3) -0.011(2) 0.016(2) -0.002(2)
C44 0.057(2) 0.082(3) 0.060(3) 0.001(2) 0.013(2) -0.010(2)
C45 0.056(2) 0.063(3) 0.047(2) 0.0004(18) 0.0089(17) -0.0036(19)
O5 0.272(9) 0.227(8) 0.137(6) -0.049(6) 0.103(6) -0.013(7)
C46 0.47(3) 0.252(15) 0.088(7) -0.008(9) 0.063(12) -0.015(16)
C47 0.107(4) 0.097(4) 0.085(4) 0.000(3) 0.036(3) 0.020(3)
C48 0.058(3) 0.085(4) 0.175(7) -0.009(4) 0.034(4) -0.019(3)
C49 0.063(3) 0.083(3) 0.086(4) 0.012(3) -0.002(2) 0.009(3)
C50 0.121(4) 0.054(3) 0.080(3) 0.002(2) 0.000(3) 0.033(3)
N11 0.0458(17) 0.0376(17) 0.071(2) 0.0050(15) 0.0123(15) 0.0039(13)
O2A 0.099(14) 0.019(9) 0.12(2) -0.009(9) 0.034(13) -0.017(8)
O4A 0.19(3) 0.070(19) 0.075(18) -0.010(15) -0.08(2) 0.05(2)
O3A 0.21(4) 0.08(2) 0.067(18) 0.028(16) 0.09(2) 0.07(2)

loop_
_atom_type_symbol
_atom_type_description
_atom_type_scat_dispersion_real
_atom_type_scat_dispersion_imag
_atom_type_scat_source
C C 0.0033 0.0016 'International Tables Vol C Tables 4.2.6.8 and 6.1.1.4'
H H 0.0000 0.0000 'International Tables Vol C Tables 4.2.6.8 and 6.1.1.4'
N N 0.0061 0.0033 'International Tables Vol C Tables 4.2.6.8 and 6.1.1.4'
O O 0.0106 0.0060 'International Tables Vol C Tables 4.2.6.8 and 6.1.1.4'
S S 0.1246 0.1234 'International Tables Vol C Tables 4.2.6.8 and 6.1.1.4'

loop_
_geom_angle_atom_site_label_1
_geom_angle_atom_site_label_2
_geom_angle_atom_site_label_3
_geom_angle
_geom_angle_site_symmetry_1
_geom_angle_site_symmetry_3
_geom_angle_publ_flag
O3 S1 O1 108.2(2) . . ?
O3 S1 O4 110.9(3) . . ?
O3 S1 O2 112.4(3) . . ?
O4 S1 O1 110.0(2) . . ?
O4 S1 O2 107.6(4) . . ?
O2 S1 O1 107.7(2) . . ?
C1 N1 H1 125.6 . . ?
C4 N1 H1 124.9 . . ?
C4 N1 C1 109.5(3) . . ?
C51A N12A C52A 115.9(19) . . ?
C51A N12A C53A 107.3(19) . . ?
C51A N12A C54A 114.5(18) . . ?
C52A N12A C53A 100.7(19) . . ?
C54A N12A C52A 112.9(16) . . ?
C54A N12A C53A 103.6(19) . . ?
N12A C51A H51A 109.5 . . ?
N12A C51A H51B 109.5 . . ?
N12A C51A H51C 109.5 . . ?
H51A C51A H51B 109.5 . . ?
H51A C51A H51C 109.5 . . ?
H51B C51A H51C 109.5 . . ?
N12A C52A H52A 109.5 . . ?
N12A C52A H52B 109.5 . . ?
N12A C52A H52C 109.5 . . ?
H52A C52A H52B 109.5 . . ?
H52A C52A H52C 109.5 . . ?
H52B C52A H52C 109.5 . . ?
N12A C53A H53A 109.5 . . ?
N12A C53A H53B 109.5 . . ?
N12A C53A H53C 109.5 . . ?
H53A C53A H53B 109.5 . . ?
H53A C53A H53C 109.5 . . ?
H53B C53A H53C 109.5 . . ?
N12A C54A H54A 109.5 . . ?
N12A C54A H54B 109.5 . . ?
N12A C54A H54C 109.5 . . ?
H54A C54A H54B 109.5 . . ?
H54A C54A H54C 109.5 . . ?
H54B C54A H54C 109.5 . . ?
C51B N12B C52B 110.5(12) . . ?
C51B N12B C54B 110.6(16) . . ?
C52B N12B C54B 116.1(17) . . ?
C53B N12B C51B 107.2(14) . . ?
C53B N12B C52B 103.8(12) . . ?
C53B N12B C54B 108.1(15) . . ?
N12B C51B H51D 109.5 . . ?
N12B C51B H51E 109.5 . . ?
N12B C51B H51F 109.5 . . ?
H51D C51B H51E 109.5 . . ?
H51D C51B H51F 109.5 . . ?
H51E C51B H51F 109.5 . . ?
N12B C52B H52D 109.5 . . ?
N12B C52B H52E 109.5 . . ?
N12B C52B H52F 109.5 . . ?
H52D C52B H52E 109.5 . . ?
H52D C52B H52F 109.5 . . ?
H52E C52B H52F 109.5 . . ?
N12B C53B H53D 109.5 . . ?
N12B C53B H53E 109.5 . . ?
N12B C53B H53F 109.5 . . ?
H53D C53B H53E 109.5 . . ?
H53D C53B H53F 109.5 . . ?
H53E C53B H53F 109.5 . . ?
N12B C54B H54D 102.2 . . ?
N12B C54B H54E 108.1 . . ?
N12B C54B H54F 110.8 . . ?
H54D C54B H54E 103.7 . . ?
H54D C54B H54F 108.1 . . ?
H54E C54B H54F 122.0 . . ?
C7 N2 H2 122.7 . . ?
C10 N2 H2 126.2 . . ?
C10 N2 C7 110.8(3) . . ?
C14 N3 H3 126.2 . . ?
C17 N3 H3 123.2 . . ?
C17 N3 C14 110.4(3) . . ?
C21 N4 H4 126.4 . . ?
C24 N4 H4 121.9 . . ?
C24 N4 C21 111.7(3) . . ?
N6 N5 C31 118.4(4) . . ?
C32 N5 N6 110.1(4) . . ?
C32 N5 C31 131.1(4) . . ?
N7 N6 N5 107.8(4) . . ?
N6 N7 C33 108.7(4) . . ?
N9 N8 C42 118.0(4) . . ?
C41 N8 N9 111.2(4) . . ?
C41 N8 C42 130.7(4) . . ?
N10 N9 N8 106.4(3) . . ?
N9 N10 C40 109.9(4) . . ?
N1 C1 C25 122.2(3) . . ?
C2 C1 N1 106.6(3) . . ?
C2 C1 C25 131.2(4) . . ?
C1 C2 H2A 125.9 . . ?
C1 C2 C3 108.3(4) . . ?
C3 C2 H2A 125.9 . . ?
C2 C3 H3A 125.9 . . ?
C4 C3 C2 108.1(4) . . ?
C4 C3 H3A 125.9 . . ?
N1 C4 C5 121.8(3) . . ?
C3 C4 N1 107.5(3) . . ?
C3 C4 C5 130.7(4) . . ?
C4 C5 C6 107.2(3) . . ?
C4 C5 C7 110.9(3) . . ?
C4 C5 C28 109.6(3) . . ?
C6 C5 C28 108.9(3) . . ?
C7 C5 C6 109.1(3) . . ?
C7 C5 C28 111.1(3) . . ?
C5 C6 H6A 109.5 . . ?
C5 C6 H6B 109.5 . . ?
C5 C6 H6C 109.5 . . ?
H6A C6 H6B 109.5 . . ?
H6A C6 H6C 109.5 . . ?
H6B C6 H6C 109.5 . . ?
N2 C7 C5 122.7(3) . . ?
C8 C7 N2 106.6(3) . . ?
C8 C7 C5 130.7(3) . . ?
C7 C8 H8 126.2 . . ?
C7 C8 C9 107.6(3) . . ?
C9 C8 H8 126.2 . . ?
C8 C9 H9 125.7 . . ?
C10 C9 C8 108.6(3) . . ?
C10 C9 H9 125.7 . . ?
N2 C10 C11 123.0(3) . . ?
C9 C10 N2 106.3(3) . . ?
C9 C10 C11 130.6(3) . . ?
C10 C11 C12 110.2(3) . . ?
C10 C11 C13 108.6(3) . . ?
C13 C11 C12 108.0(3) . . ?
C14 C11 C10 112.2(3) . . ?
C14 C11 C12 109.8(3) . . ?
C14 C11 C13 107.9(3) . . ?
C11 C12 H12A 109.5 . . ?
C11 C12 H12B 109.5 . . ?
C11 C12 H12C 109.5 . . ?
H12A C12 H12B 109.5 . . ?
H12A C12 H12C 109.5 . . ?
H12B C12 H12C 109.5 . . ?
C11 C13 H13A 109.5 . . ?
C11 C13 H13B 109.5 . . ?
C11 C13 H13C 109.5 . . ?
H13A C13 H13B 109.5 . . ?
H13A C13 H13C 109.5 . . ?
H13B C13 H13C 109.5 . . ?
N3 C14 C11 122.2(3) . . ?
C15 C14 N3 106.5(3) . . ?
C15 C14 C11 131.3(3) . . ?
C14 C15 H15 125.9 . . ?
C14 C15 C16 108.2(3) . . ?
C16 C15 H15 125.9 . . ?
C15 C16 H16 125.8 . . ?
C17 C16 C15 108.3(3) . . ?
C17 C16 H16 125.8 . . ?
N3 C17 C18 122.6(3) . . ?
C16 C17 N3 106.6(3) . . ?
C16 C17 C18 130.8(3) . . ?
C17 C18 C20 107.9(3) . . ?
C17 C18 C45 111.8(3) . . ?
C20 C18 C45 109.9(3) . . ?
C21 C18 C17 110.7(3) . . ?
C21 C18 C20 107.9(3) . . ?
C21 C18 C45 108.7(3) . . ?
C18 C20 H20A 109.5 . . ?
C18 C20 H20B 109.5 . . ?
C18 C20 H20C 109.5 . . ?
H20A C20 H20B 109.5 . . ?
H20A C20 H20C 109.5 . . ?
H20B C20 H20C 109.5 . . ?
N4 C21 C18 123.3(3) . . ?
C22 C21 N4 105.3(3) . . ?
C22 C21 C18 131.4(3) . . ?
C21 C22 H22 125.6 . . ?
C21 C22 C23 108.7(3) . . ?
C23 C22 H22 125.6 . . ?
C22 C23 H23 125.9 . . ?
C24 C23 C22 108.1(3) . . ?
C24 C23 H23 125.9 . . ?
N4 C24 C25 123.0(3) . . ?
C23 C24 N4 106.2(3) . . ?
C23 C24 C25 130.8(3) . . ?
C1 C25 C24 111.7(3) . . ?
C1 C25 C26 110.1(3) . . ?
C1 C25 C27 108.2(3) . . ?
C24 C25 C26 110.0(3) . . ?
C24 C25 C27 108.1(3) . . ?
C26 C25 C27 108.7(4) . . ?
C25 C26 H26A 109.5 . . ?
C25 C26 H26B 109.5 . . ?
C25 C26 H26C 109.5 . . ?
H26A C26 H26B 109.5 . . ?
H26A C26 H26C 109.5 . . ?
H26B C26 H26C 109.5 . . ?
C25 C27 H27A 109.5 . . ?
C25 C27 H27B 109.5 . . ?
C25 C27 H27C 109.5 . . ?
H27A C27 H27B 109.5 . . ?
H27A C27 H27C 109.5 . . ?
H27B C27 H27C 109.5 . . ?
C5 C28 H28A 108.3 . . ?
C5 C28 H28B 108.3 . . ?
H28A C28 H28B 107.4 . . ?
C29 C28 C5 115.9(3) . . ?
C29 C28 H28A 108.3 . . ?
C29 C28 H28B 108.3 . . ?
C28 C29 H29A 109.2 . . ?
C28 C29 H29B 109.2 . . ?
H29A C29 H29B 107.9 . . ?
C30 C29 C28 112.3(3) . . ?
C30 C29 H29A 109.2 . . ?
C30 C29 H29B 109.2 . . ?
C29 C30 H30A 108.7 . . ?
C29 C30 H30B 108.7 . . ?
C29 C30 C31 114.2(4) . . ?
H30A C30 H30B 107.6 . . ?
C31 C30 H30A 108.7 . . ?
C31 C30 H30B 108.7 . . ?
N5 C31 C30 113.7(3) . . ?
N5 C31 H31A 108.8 . . ?
N5 C31 H31B 108.8 . . ?
C30 C31 H31A 108.8 . . ?
C30 C31 H31B 108.8 . . ?
H31A C31 H31B 107.7 . . ?
N5 C32 H32 127.0 . . ?
N5 C32 C33 106.1(4) . . ?
C33 C32 H32 127.0 . . ?
N7 C33 C32 107.3(4) . . ?
N7 C33 C34 121.5(4) . . ?
C32 C33 C34 131.2(4) . . ?
C35 C34 C33 121.7(4) . . ?
C35 C34 C39 118.3(4) . . ?
C39 C34 C33 120.0(4) . . ?
C34 C35 H35 119.3 . . ?
C34 C35 C36 121.3(4) . . ?
C36 C35 H35 119.3 . . ?
C35 C36 C40 121.8(4) . . ?
C37 C36 C35 118.4(4) . . ?
C37 C36 C40 119.8(4) . . ?
C36 C37 H37 119.6 . . ?
C38 C37 C36 120.9(5) . . ?
C38 C37 H37 119.6 . . ?
C37 C38 H38 119.9 . . ?
C37 C38 C39 120.2(5) . . ?
C39 C38 H38 119.9 . . ?
C34 C39 H39 119.6 . . ?
C38 C39 C34 120.9(5) . . ?
C38 C39 H39 119.6 . . ?
N10 C40 C36 121.7(4) . . ?
N10 C40 C41 107.2(4) . . ?
C41 C40 C36 131.2(4) . . ?
N8 C41 C40 105.3(4) . . ?
N8 C41 H41 127.3 . . ?
C40 C41 H41 127.3 . . ?
N8 C42 H42A 109.1 . . ?
N8 C42 H42B 109.1 . . ?
N8 C42 C43 112.6(4) . . ?
H42A C42 H42B 107.8 . . ?
C43 C42 H42A 109.1 . . ?
C43 C42 H42B 109.1 . . ?
C42 C43 H43A 108.6 . . ?
C42 C43 H43B 108.6 . . ?
C42 C43 C44 114.7(4) . . ?
H43A C43 H43B 107.6 . . ?
C44 C43 H43A 108.6 . . ?
C44 C43 H43B 108.6 . . ?
C43 C44 H44A 109.4 . . ?
C43 C44 H44B 109.4 . . ?
H44A C44 H44B 108.0 . . ?
C45 C44 C43 111.0(4) . . ?
C45 C44 H44A 109.4 . . ?
C45 C44 H44B 109.4 . . ?
C18 C45 H45A 108.1 . . ?
C18 C45 H45B 108.1 . . ?
C44 C45 C18 116.8(4) . . ?
C44 C45 H45A 108.1 . . ?
C44 C45 H45B 108.1 . . ?
H45A C45 H45B 107.3 . . ?
C46 O5 H5 108.8 . . ?
O5 C46 H46A 109.5 . . ?
O5 C46 H46B 109.5 . . ?
O5 C46 H46C 109.5 . . ?
H46A C46 H46B 109.5 . . ?
H46A C46 H46C 109.5 . . ?
H46B C46 H46C 109.5 . . ?
H47A C47 H47B 109.5 . . ?
H47A C47 H47C 109.5 . . ?
H47B C47 H47C 109.5 . . ?
N11 C47 H47A 109.5 . . ?
N11 C47 H47B 109.5 . . ?
N11 C47 H47C 109.5 . . ?
H48A C48 H48B 109.5 . . ?
H48A C48 H48C 109.5 . . ?
H48B C48 H48C 109.5 . . ?
N11 C48 H48A 109.5 . . ?
N11 C48 H48B 109.5 . . ?
N11 C48 H48C 109.5 . . ?
H49A C49 H49B 109.5 . . ?
H49A C49 H49C 109.5 . . ?
H49B C49 H49C 109.5 . . ?
N11 C49 H49A 109.5 . . ?
N11 C49 H49B 109.5 . . ?
N11 C49 H49C 109.5 . . ?
H50A C50 H50B 109.5 . . ?
H50A C50 H50C 109.5 . . ?
H50B C50 H50C 109.5 . . ?
N11 C50 H50A 109.5 . . ?
N11 C50 H50B 109.5 . . ?
N11 C50 H50C 109.5 . . ?
C47 N11 C49 108.5(4) . . ?
C47 N11 C50 110.5(4) . . ?
C48 N11 C47 110.7(4) . . ?
C48 N11 C49 108.6(4) . . ?
C48 N11 C50 109.3(4) . . ?
C49 N11 C50 109.1(4) . . ?

loop_
_geom_bond_atom_site_label_1
_geom_bond_atom_site_label_2
_geom_bond_distance
_geom_bond_site_symmetry_2
_geom_bond_publ_flag
S1 O1 1.489(3) . ?
S1 O3 1.417(3) . ?
S1 O4 1.433(4) . ?
S1 O2 1.440(4) . ?
N1 H1 0.9704 . ?
N1 C1 1.389(5) . ?
N1 C4 1.372(5) . ?
N12A C51A 1.384(15) . ?
N12A C52A 1.41(2) . ?
N12A C53A 1.46(2) . ?
N12A C54A 1.40(2) . ?
C51A H51A 0.9600 . ?
C51A H51B 0.9600 . ?
C51A H51C 0.9600 . ?
C52A H52A 0.9600 . ?
C52A H52B 0.9600 . ?
C52A H52C 0.9600 . ?
C53A H53A 0.9600 . ?
C53A H53B 0.9600 . ?
C53A H53C 0.9600 . ?
C54A H54A 0.9600 . ?
C54A H54B 0.9600 . ?
C54A H54C 0.9600 . ?
N12B C51B 1.417(13) . ?
N12B C52B 1.450(16) . ?
N12B C53B 1.406(17) . ?
N12B C54B 1.456(14) . ?
C51B H51D 0.9600 . ?
C51B H51E 0.9600 . ?
C51B H51F 0.9600 . ?
C52B H52D 0.9600 . ?
C52B H52E 0.9600 . ?
C52B H52F 0.9600 . ?
C53B H53D 0.9600 . ?
C53B H53E 0.9600 . ?
C53B H53F 0.9600 . ?
C54B H54D 1.0648 . ?
C54B H54E 0.9262 . ?
C54B H54F 0.8656 . ?
N2 H2 0.8797 . ?
N2 C7 1.384(4) . ?
N2 C10 1.374(4) . ?
N3 H3 0.8326 . ?
N3 C14 1.373(4) . ?
N3 C17 1.371(4) . ?
N4 H4 0.8252 . ?
N4 C21 1.378(5) . ?
N4 C24 1.376(5) . ?
N5 N6 1.335(5) . ?
N5 C31 1.455(5) . ?
N5 C32 1.324(5) . ?
N6 N7 1.319(6) . ?
N7 C33 1.345(5) . ?
N8 N9 1.341(5) . ?
N8 C41 1.327(5) . ?
N8 C42 1.471(6) . ?
N9 N10 1.303(5) . ?
N10 C40 1.354(5) . ?
C1 C2 1.377(6) . ?
C1 C25 1.494(6) . ?
C2 H2A 0.9300 . ?
C2 C3 1.397(6) . ?
C3 H3A 0.9300 . ?
C3 C4 1.369(5) . ?
C4 C5 1.511(5) . ?
C5 C6 1.538(5) . ?
C5 C7 1.510(5) . ?
C5 C28 1.558(5) . ?
C6 H6A 0.9600 . ?
C6 H6B 0.9600 . ?
C6 H6C 0.9600 . ?
C7 C8 1.361(5) . ?
C8 H8 0.9300 . ?
C8 C9 1.423(6) . ?
C9 H9 0.9300 . ?
C9 C10 1.360(5) . ?
C10 C11 1.511(5) . ?
C11 C12 1.534(5) . ?
C11 C13 1.540(5) . ?
C11 C14 1.507(5) . ?
C12 H12A 0.9600 . ?
C12 H12B 0.9600 . ?
C12 H12C 0.9600 . ?
C13 H13A 0.9600 . ?
C13 H13B 0.9600 . ?
C13 H13C 0.9600 . ?
C14 C15 1.369(5) . ?
C15 H15 0.9300 . ?
C15 C16 1.397(6) . ?
C16 H16 0.9300 . ?
C16 C17 1.367(5) . ?
C17 C18 1.515(5) . ?
C18 C20 1.528(5) . ?
C18 C21 1.507(5) . ?
C18 C45 1.545(6) . ?
C20 H20A 0.9600 . ?
C20 H20B 0.9600 . ?
C20 H20C 0.9600 . ?
C21 C22 1.372(5) . ?
C22 H22 0.9300 . ?
C22 C23 1.413(6) . ?
C23 H23 0.9300 . ?
C23 C24 1.361(5) . ?
C24 C25 1.511(5) . ?
C25 C26 1.540(6) . ?
C25 C27 1.552(5) . ?
C26 H26A 0.9600 . ?
C26 H26B 0.9600 . ?
C26 H26C 0.9600 . ?
C27 H27A 0.9600 . ?
C27 H27B 0.9600 . ?
C27 H27C 0.9600 . ?
C28 H28A 0.9700 . ?
C28 H28B 0.9700 . ?
C28 C29 1.516(5) . ?
C29 H29A 0.9700 . ?
C29 H29B 0.9700 . ?
C29 C30 1.508(5) . ?
C30 H30A 0.9700 . ?
C30 H30B 0.9700 . ?
C30 C31 1.523(6) . ?
C31 H31A 0.9700 . ?
C31 H31B 0.9700 . ?
C32 H32 0.9300 . ?
C32 C33 1.378(6) . ?
C33 C34 1.466(6) . ?
C34 C35 1.377(6) . ?
C34 C39 1.379(6) . ?
C35 H35 0.9300 . ?
C35 C36 1.394(6) . ?
C36 C37 1.378(6) . ?
C36 C40 1.458(6) . ?
C37 H37 0.9300 . ?
C37 C38 1.357(8) . ?
C38 H38 0.9300 . ?
C38 C39 1.374(8) . ?
C39 H39 0.9300 . ?
C40 C41 1.368(6) . ?
C41 H41 0.9300 . ?
C42 H42A 0.9700 . ?
C42 H42B 0.9700 . ?
C42 C43 1.496(6) . ?
C43 H43A 0.9700 . ?
C43 H43B 0.9700 . ?
C43 C44 1.538(6) . ?
C44 H44A 0.9700 . ?
C44 H44B 0.9700 . ?
C44 C45 1.523(5) . ?
C45 H45A 0.9700 . ?
C45 H45B 0.9700 . ?
O5 H5 0.8203 . ?
O5 C46 1.401(16) . ?
C46 H46A 0.9600 . ?
C46 H46B 0.9600 . ?
C46 H46C 0.9600 . ?
C47 H47A 0.9600 . ?
C47 H47B 0.9600 . ?
C47 H47C 0.9600 . ?
C47 N11 1.474(6) . ?
C48 H48A 0.9600 . ?
C48 H48B 0.9600 . ?
C48 H48C 0.9600 . ?
C48 N11 1.468(6) . ?
C49 H49A 0.9600 . ?
C49 H49B 0.9600 . ?
C49 H49C 0.9600 . ?
C49 N11 1.479(5) . ?
C50 H50A 0.9600 . ?
C50 H50B 0.9600 . ?
C50 H50C 0.9600 . ?
C50 N11 1.487(5) . ?

loop_
_geom_torsion_atom_site_label_1
_geom_torsion_atom_site_label_2
_geom_torsion_atom_site_label_3
_geom_torsion_atom_site_label_4
_geom_torsion
_geom_torsion_site_symmetry_1
_geom_torsion_site_symmetry_2
_geom_torsion_site_symmetry_3
_geom_torsion_site_symmetry_4
_geom_torsion_publ_flag
N1 C1 C2 C3 0.5(5) . . . . ?
N1 C1 C25 C24 -68.9(5) . . . . ?
N1 C1 C25 C26 53.7(5) . . . . ?
N1 C1 C25 C27 172.3(4) . . . . ?
N1 C4 C5 C6 -169.3(3) . . . . ?
N1 C4 C5 C7 71.7(4) . . . . ?
N1 C4 C5 C28 -51.3(4) . . . . ?
N2 C7 C8 C9 -1.1(4) . . . . ?
N2 C10 C11 C12 -46.1(4) . . . . ?
N2 C10 C11 C13 -164.2(3) . . . . ?
N2 C10 C11 C14 76.6(4) . . . . ?
N3 C14 C15 C16 0.3(4) . . . . ?
N3 C17 C18 C20 -173.9(3) . . . . ?
N3 C17 C18 C21 68.2(4) . . . . ?
N3 C17 C18 C45 -53.1(5) . . . . ?
N4 C21 C22 C23 -0.7(4) . . . . ?
N4 C24 C25 C1 78.7(5) . . . . ?
N4 C24 C25 C26 -43.8(5) . . . . ?
N4 C24 C25 C27 -162.4(4) . . . . ?
N5 N6 N7 C33 0.2(6) . . . . ?
N5 C32 C33 N7 -0.1(5) . . . . ?
N5 C32 C33 C34 178.1(4) . . . . ?
N6 N5 C31 C30 151.5(4) . . . . ?
N6 N5 C32 C33 0.2(5) . . . . ?
N6 N7 C33 C32 -0.1(5) . . . . ?
N6 N7 C33 C34 -178.4(4) . . . . ?
N7 C33 C34 C35 -177.2(4) . . . . ?
N7 C33 C34 C39 3.0(6) . . . . ?
N8 N9 N10 C40 -0.2(5) . . . . ?
N8 C42 C43 C44 65.4(6) . . . . ?
N9 N8 C41 C40 -0.2(5) . . . . ?
N9 N8 C42 C43 -153.2(4) . . . . ?
N9 N10 C40 C36 -179.0(4) . . . . ?
N9 N10 C40 C41 0.0(5) . . . . ?
N10 C40 C41 N8 0.1(5) . . . . ?
C1 N1 C4 C3 0.5(4) . . . . ?
C1 N1 C4 C5 -178.5(3) . . . . ?
C1 C2 C3 C4 -0.2(5) . . . . ?
C2 C1 C25 C24 110.5(5) . . . . ?
C2 C1 C25 C26 -127.0(5) . . . . ?
C2 C1 C25 C27 -8.4(6) . . . . ?
C2 C3 C4 N1 -0.2(5) . . . . ?
C2 C3 C4 C5 178.6(4) . . . . ?
C3 C4 C5 C6 12.1(6) . . . . ?
C3 C4 C5 C7 -107.0(5) . . . . ?
C3 C4 C5 C28 130.1(4) . . . . ?
C4 N1 C1 C2 -0.6(4) . . . . ?
C4 N1 C1 C25 178.9(3) . . . . ?
C4 C5 C7 N2 -78.7(4) . . . . ?
C4 C5 C7 C8 102.8(5) . . . . ?
C4 C5 C28 C29 176.2(3) . . . . ?
C5 C7 C8 C9 177.6(4) . . . . ?
C5 C28 C29 C30 176.7(3) . . . . ?
C6 C5 C7 N2 163.4(3) . . . . ?
C6 C5 C7 C8 -15.1(6) . . . . ?
C6 C5 C28 C29 -66.9(4) . . . . ?
C7 N2 C10 C9 0.2(4) . . . . ?
C7 N2 C10 C11 176.5(3) . . . . ?
C7 C5 C28 C29 53.3(4) . . . . ?
C7 C8 C9 C10 1.2(5) . . . . ?
C8 C9 C10 N2 -0.9(4) . . . . ?
C8 C9 C10 C11 -176.8(4) . . . . ?
C9 C10 C11 C12 129.2(4) . . . . ?
C9 C10 C11 C13 11.0(5) . . . . ?
C9 C10 C11 C14 -108.1(4) . . . . ?
C10 N2 C7 C5 -178.2(3) . . . . ?
C10 N2 C7 C8 0.6(4) . . . . ?
C10 C11 C14 N3 -67.8(4) . . . . ?
C10 C11 C14 C15 113.3(4) . . . . ?
C11 C14 C15 C16 179.3(4) . . . . ?
C12 C11 C14 N3 55.1(4) . . . . ?
C12 C11 C14 C15 -123.8(4) . . . . ?
C13 C11 C14 N3 172.5(3) . . . . ?
C13 C11 C14 C15 -6.4(5) . . . . ?
C14 N3 C17 C16 0.1(4) . . . . ?
C14 N3 C17 C18 -176.7(3) . . . . ?
C14 C15 C16 C17 -0.2(4) . . . . ?
C15 C16 C17 N3 0.1(4) . . . . ?
C15 C16 C17 C18 176.5(4) . . . . ?
C16 C17 C18 C20 10.2(6) . . . . ?
C16 C17 C18 C21 -107.7(4) . . . . ?
C16 C17 C18 C45 131.0(4) . . . . ?
C17 N3 C14 C11 -179.4(3) . . . . ?
C17 N3 C14 C15 -0.2(4) . . . . ?
C17 C18 C21 N4 -82.3(4) . . . . ?
C17 C18 C21 C22 100.4(5) . . . . ?
C17 C18 C45 C44 -55.3(4) . . . . ?
C18 C21 C22 C23 177.0(4) . . . . ?
C20 C18 C21 N4 159.9(4) . . . . ?
C20 C18 C21 C22 -17.5(6) . . . . ?
C20 C18 C45 C44 64.5(5) . . . . ?
C21 N4 C24 C23 -0.3(4) . . . . ?
C21 N4 C24 C25 178.4(3) . . . . ?
C21 C18 C45 C44 -177.7(3) . . . . ?
C21 C22 C23 C24 0.5(5) . . . . ?
C22 C23 C24 N4 -0.1(4) . . . . ?
C22 C23 C24 C25 -178.7(4) . . . . ?
C23 C24 C25 C1 -102.9(5) . . . . ?
C23 C24 C25 C26 134.5(4) . . . . ?
C23 C24 C25 C27 16.0(6) . . . . ?
C24 N4 C21 C18 -177.3(3) . . . . ?
C24 N4 C21 C22 0.6(4) . . . . ?
C25 C1 C2 C3 -179.0(4) . . . . ?
C28 C5 C7 N2 43.4(4) . . . . ?
C28 C5 C7 C8 -135.1(4) . . . . ?
C28 C29 C30 C31 175.4(3) . . . . ?
C29 C30 C31 N5 -68.7(5) . . . . ?
C31 N5 N6 N7 172.7(4) . . . . ?
C31 N5 C32 C33 -171.6(4) . . . . ?
C32 N5 N6 N7 -0.2(5) . . . . ?
C32 N5 C31 C30 -37.3(6) . . . . ?
C32 C33 C34 C35 4.9(7) . . . . ?
C32 C33 C34 C39 -174.9(5) . . . . ?
C33 C34 C35 C36 -179.4(4) . . . . ?
C33 C34 C39 C38 178.5(5) . . . . ?
C34 C35 C36 C37 0.6(7) . . . . ?
C34 C35 C36 C40 -179.1(4) . . . . ?
C35 C34 C39 C38 -1.4(8) . . . . ?
C35 C36 C37 C38 -0.7(9) . . . . ?
C35 C36 C40 N10 -179.4(4) . . . . ?
C35 C36 C40 C41 1.8(7) . . . . ?
C36 C37 C38 C39 -0.2(11) . . . . ?
C36 C40 C41 N8 179.0(4) . . . . ?
C37 C36 C40 N10 0.9(7) . . . . ?
C37 C36 C40 C41 -177.8(5) . . . . ?
C37 C38 C39 C34 1.3(10) . . . . ?
C39 C34 C35 C36 0.5(6) . . . . ?
C40 C36 C37 C38 178.9(6) . . . . ?
C41 N8 N9 N10 0.2(5) . . . . ?
C41 N8 C42 C43 29.6(7) . . . . ?
C42 N8 N9 N10 -177.5(4) . . . . ?
C42 N8 C41 C40 177.2(4) . . . . ?
C42 C43 C44 C45 -178.0(4) . . . . ?
C43 C44 C45 C18 -175.5(3) . . . . ?
C45 C18 C21 N4 40.8(5) . . . . ?
C45 C18 C21 C22 -136.5(4) . . . . ?

loop_
_platon_squeeze_void_nr
_platon_squeeze_void_average_x
_platon_squeeze_void_average_y
_platon_squeeze_void_average_z
_platon_squeeze_void_volume
_platon_squeeze_void_count_electrons
_platon_squeeze_void_content
1 0.000 0.000 0.500 181 35 ' '
2 0.000 0.500 0.000 181 35 ' '
3 0.377 0.644 0.972 21 0 ' '
4 0.377 0.856 0.472 21 0 ' '
5 0.623 0.144 0.528 21 0 ' '
6 0.623 0.356 0.028 21 0 ' '
